data_7015268
loop_
_publ_author_name
'Luo, Qun-Li'
'Tan, Jian-Ping'
'Li, Zhi-Fu'
'Qin, Yue'
'Ma, Lin'
'Xiao, Dong-Rong'

_publ_section_title
;
 Novel bis(azole) pincer palladium complexes: synthesis, structures and
 applications in Mizoroki-Heck reactions.
;
_journal_issue 14
_journal_name_full 'Dalton transactions (Cambridge, England : 2003)'
_journal_page_first 3601
_journal_page_last 3609
_journal_paper_doi 10.1039/c0dt01414a
_journal_volume 40
_journal_year 2011
_chemical_formula_sum 'C14 H11 Br N2 O2 Pd'
_chemical_formula_weight 425.56
_chemical_name_systematic
;
?
;
_space_group_IT_number 36
_symmetry_cell_setting orthorhombic
_symmetry_space_group_name_Hall 'C 2c -2'
_symmetry_space_group_name_H-M 'C m c 21'
_atom_sites_solution_hydrogens geom
_atom_sites_solution_primary direct
_atom_sites_solution_secondary difmap
_audit_creation_method SHELXL-97
_cell_angle_alpha 90.00
_cell_angle_beta 90.00
_cell_angle_gamma 90.00
_cell_formula_units_Z 4
_cell_length_a 6.7355(13)
_cell_length_b 11.269(2)
_cell_length_c 18.178(4)
_cell_measurement_reflns_used 5015
_cell_measurement_temperature 293(2)
_cell_measurement_theta_max 28.26
_cell_measurement_theta_min 2.24
_cell_volume 1379.8(5)
_computing_cell_refinement 'SMART (Bruker, 2001)'
_computing_data_collection 'SMART (Bruker, 2001)'
_computing_data_reduction 'SAINT (Bruker, 2001)'
_computing_molecular_graphics 'SHELXTL-PLUS (Sheldrick, 1990)'
_computing_publication_material 'SHELXL-97 (Sheldrick, 1997)'
_computing_structure_refinement 'SHELXL-97 (Sheldrick, 1997)'
_computing_structure_solution 'SHELXS-97 (Sheldrick, 1990)'
_diffrn_ambient_temperature 293(2)
_diffrn_measured_fraction_theta_full 0.994
_diffrn_measured_fraction_theta_max 0.994
_diffrn_measurement_device_type 'Bruker APEX CCD area-detector'
_diffrn_measurement_method 'phi and omega scans'
_diffrn_radiation_monochromator graphite
_diffrn_radiation_source 'fine-focus sealed tube'
_diffrn_radiation_type MoK\a
_diffrn_radiation_wavelength 0.71073
_diffrn_reflns_av_R_equivalents 0.0280
_diffrn_reflns_av_sigmaI/netI 0.0435
_diffrn_reflns_limit_h_max 8
_diffrn_reflns_limit_h_min -8
_diffrn_reflns_limit_k_max 14
_diffrn_reflns_limit_k_min -14
_diffrn_reflns_limit_l_max 24
_diffrn_reflns_limit_l_min -22
_diffrn_reflns_number 5015
_diffrn_reflns_theta_full 28.26
_diffrn_reflns_theta_max 28.26
_diffrn_reflns_theta_min 2.24
_exptl_absorpt_coefficient_mu 4.242
_exptl_absorpt_correction_T_max 0.7278
_exptl_absorpt_correction_T_min 0.3265
_exptl_absorpt_correction_type multi-scan
_exptl_absorpt_process_details 'SADABS (Sheldrick, 1996)'
_exptl_crystal_colour yellow
_exptl_crystal_density_diffrn 2.049
_exptl_crystal_density_method 'not measured'
_exptl_crystal_description prism
_exptl_crystal_F_000 824
_exptl_crystal_size_max 0.34
_exptl_crystal_size_mid 0.19
_exptl_crystal_size_min 0.08
_refine_diff_density_max 0.335
_refine_diff_density_min -0.490
_refine_diff_density_rms 0.164
_refine_ls_abs_structure_details 'Flack H D (1983), Acta Cryst. A39, 876-881'
_refine_ls_abs_structure_Flack 0.028(7)
_refine_ls_extinction_method none
_refine_ls_goodness_of_fit_ref 0.831
_refine_ls_hydrogen_treatment constr
_refine_ls_matrix_type full
_refine_ls_number_parameters 123
_refine_ls_number_reflns 1760
_refine_ls_number_restraints 1
_refine_ls_restrained_S_all 0.830
_refine_ls_R_factor_all 0.0202
_refine_ls_R_factor_gt 0.0188
_refine_ls_shift/su_max 0.001
_refine_ls_shift/su_mean 0.000
_refine_ls_structure_factor_coef Fsqd
_refine_ls_weighting_details 'calc w=1/[\s^2^(Fo^2^)+(0.0000P)^2^+0.0000P] where P=(Fo^2^+2Fc^2^)/3'
_refine_ls_weighting_scheme calc
_refine_ls_wR_factor_gt 0.0392
_refine_ls_wR_factor_ref 0.0395
_reflns_number_gt 1643
_reflns_number_total 1760
_reflns_threshold_expression >2sigma(I)
_cod_data_source_file c0dt01414a.txt
_cod_data_source_block compound-1
_cod_original_cell_volume 1379.7(5)
_cod_original_sg_symbol_H-M Cmc2(1)
_cod_database_code 7015268

loop_
_symmetry_equiv_pos_as_xyz
'x, y, z'
'-x, -y, z+1/2'
'x, -y, z+1/2'
'-x, y, z'
'x+1/2, y+1/2, z'
'-x+1/2, -y+1/2, z+1/2'
'x+1/2, -y+1/2, z+1/2'
'-x+1/2, y+1/2, z'

loop_
_atom_site_label
_atom_site_type_symbol
_atom_site_fract_x
_atom_site_fract_y
_atom_site_fract_z
_atom_site_U_iso_or_equiv
_atom_site_adp_type
_atom_site_occupancy
_atom_site_symmetry_multiplicity
_atom_site_calc_flag
_atom_site_refinement_flags
_atom_site_disorder_assembly
_atom_site_disorder_group
Pd1 Pd 1.0000 0.32589(2) 0.931740(16) 0.03111(7) Uani 1 2 d S . .
Br1 Br 1.0000 0.36862(5) 1.06908(3) 0.05576(15) Uani 1 2 d S . .
O1 O 1.0000 0.6828(3) 0.8526(2) 0.0514(11) Uani 1 2 d S . .
O2 O 1.0000 -0.0513(3) 0.9476(2) 0.0504(9) Uani 1 2 d S . .
N1 N 1.0000 0.4965(3) 0.88967(17) 0.0332(7) Uani 1 2 d S . .
N2 N 1.0000 0.1414(2) 0.9348(3) 0.0367(6) Uani 1 2 d S . .
C1 C 1.0000 0.6595(4) 0.9855(3) 0.0431(13) Uani 1 2 d S . .
H1A H 0.9009 0.7206 0.9887 0.043 Uiso 0.50 1 calc PR . .
H1B H 1.1282 0.6928 0.9960 0.043 Uiso 0.50 1 calc PR . .
H1C H 0.9709 0.5982 1.0205 0.043 Uiso 0.50 1 calc PR . .
C2 C 1.0000 0.6087(4) 0.9104(3) 0.0384(10) Uani 1 2 d S . .
C3 C 1.0000 0.6132(4) 0.7907(3) 0.0470(10) Uani 1 2 d S . .
H3A H 1.0000 0.6406 0.7425 0.056 Uiso 1 2 calc SR . .
C4 C 1.0000 0.4998(4) 0.8114(2) 0.0396(8) Uani 1 2 d S . .
C5 C 1.0000 0.3833(4) 0.7764(2) 0.0391(10) Uani 1 2 d S . .
C6 C 1.0000 0.3569(4) 0.7014(3) 0.0588(13) Uani 1 2 d S . .
H6A H 1.0000 0.4178 0.6669 0.071 Uiso 1 2 calc SR . .
C7 C 1.0000 0.2407(5) 0.6786(3) 0.0691(14) Uani 1 2 d S . .
H7A H 1.0000 0.2240 0.6285 0.083 Uiso 1 2 calc SR . .
C8 C 1.0000 0.1472(4) 0.7290(3) 0.0556(13) Uani 1 2 d S . .
H8A H 1.0000 0.0689 0.7129 0.067 Uiso 1 2 calc SR . .
C9 C 1.0000 0.1732(3) 0.8033(3) 0.0388(8) Uani 1 2 d S . .
C10 C 1.0000 0.2912(3) 0.8274(2) 0.0346(8) Uani 1 2 d S . .
C11 C 1.0000 0.0890(4) 0.8645(2) 0.0383(10) Uani 1 2 d S . .
C12 C 1.0000 -0.0292(4) 0.8733(3) 0.0500(11) Uani 1 2 d S . .
H12A H 1.0000 -0.0857 0.8360 0.060 Uiso 1 2 calc SR . .
C13 C 1.0000 0.0536(4) 0.9811(3) 0.0409(11) Uani 1 2 d S . .
C14 C 1.0000 0.0535(4) 1.0624(3) 0.0528(11) Uani 1 2 d S . .
H14A H 0.9080 -0.0050 1.0800 0.053 Uiso 0.50 1 calc PR . .
H14B H 0.9612 0.1304 1.0800 0.053 Uiso 0.50 1 calc PR . .
H14C H 1.1308 0.0351 1.0800 0.053 Uiso 0.50 1 calc PR . .

loop_
_atom_site_aniso_label
_atom_site_aniso_U_11
_atom_site_aniso_U_22
_atom_site_aniso_U_33
_atom_site_aniso_U_23
_atom_site_aniso_U_13
_atom_site_aniso_U_12
Pd1 0.04120(12) 0.02416(11) 0.02796(13) 0.00221(15) 0.000 0.000
Br1 0.0903(4) 0.0430(3) 0.0340(2) -0.0019(2) 0.000 0.000
O1 0.073(2) 0.0252(14) 0.057(3) 0.0102(16) 0.000 0.000
O2 0.0608(16) 0.0284(13) 0.062(3) 0.0104(15) 0.000 0.000
N1 0.0401(16) 0.0259(15) 0.0337(19) 0.0039(12) 0.000 0.000
N2 0.0422(14) 0.0302(13) 0.0376(18) 0.001(3) 0.000 0.000
C1 0.053(2) 0.029(3) 0.048(4) -0.007(2) 0.000 0.000
C2 0.0416(19) 0.0273(18) 0.046(3) 0.0042(16) 0.000 0.000
C3 0.065(3) 0.039(2) 0.037(3) 0.015(2) 0.000 0.000
C4 0.048(2) 0.0349(19) 0.036(2) 0.0073(15) 0.000 0.000
C5 0.050(2) 0.030(2) 0.038(3) 0.0042(18) 0.000 0.000
C6 0.086(4) 0.046(3) 0.045(3) 0.014(2) 0.000 0.000
C7 0.117(4) 0.061(3) 0.029(2) -0.003(2) 0.000 0.000
C8 0.082(3) 0.038(2) 0.047(3) -0.0109(19) 0.000 0.000
C9 0.050(2) 0.0296(18) 0.037(2) -0.0009(16) 0.000 0.000
C10 0.0389(19) 0.0300(18) 0.035(2) 0.0063(17) 0.000 0.000
C11 0.047(2) 0.0312(19) 0.037(3) 0.0037(19) 0.000 0.000
C12 0.064(3) 0.031(2) 0.055(3) 0.000(2) 0.000 0.000
C13 0.046(2) 0.035(3) 0.042(3) 0.005(2) 0.000 0.000
C14 0.074(3) 0.047(3) 0.037(3) 0.015(2) 0.000 0.000

loop_
_atom_type_symbol
_atom_type_description
_atom_type_scat_dispersion_real
_atom_type_scat_dispersion_imag
_atom_type_scat_source
C C 0.0033 0.0016 'International Tables Vol C Tables 4.2.6.8 and 6.1.1.4'
H H 0.0000 0.0000 'International Tables Vol C Tables 4.2.6.8 and 6.1.1.4'
N N 0.0061 0.0033 'International Tables Vol C Tables 4.2.6.8 and 6.1.1.4'
O O 0.0106 0.0060 'International Tables Vol C Tables 4.2.6.8 and 6.1.1.4'
Br Br -0.2901 2.4595 'International Tables Vol C Tables 4.2.6.8 and 6.1.1.4'
Pd Pd -0.9988 1.0072 'International Tables Vol C Tables 4.2.6.8 and 6.1.1.4'

loop_
_geom_angle_atom_site_label_1
_geom_angle_atom_site_label_2
_geom_angle_atom_site_label_3
_geom_angle
_geom_angle_site_symmetry_1
_geom_angle_site_symmetry_3
_geom_angle_publ_flag
C10 Pd1 N1 79.96(14) . . ?
C10 Pd1 N2 79.89(18) . . ?
N1 Pd1 N2 159.85(16) . . ?
C10 Pd1 Br1 179.27(11) . . ?
N1 Pd1 Br1 100.77(9) . . ?
N2 Pd1 Br1 99.38(14) . . ?
C2 O1 C3 106.7(3) . . ?
C13 O2 C12 106.9(4) . . ?
C2 N1 C4 105.1(3) . . ?
C2 N1 Pd1 141.7(3) . . ?
C4 N1 Pd1 113.2(3) . . ?
C13 N2 C11 105.6(4) . . ?
C13 N2 Pd1 141.2(4) . . ?
C11 N2 Pd1 113.3(3) . . ?
C2 C1 H1A 109.5 . . ?
C2 C1 H1B 109.5 . . ?
H1A C1 H1B 109.5 . . ?
C2 C1 H1C 109.5 . . ?
H1A C1 H1C 109.5 . . ?
H1B C1 H1C 109.5 . . ?
N1 C2 O1 111.8(4) . . ?
N1 C2 C1 129.4(4) . . ?
O1 C2 C1 118.8(4) . . ?
C4 C3 O1 108.5(4) . . ?
C4 C3 H3A 125.7 . . ?
O1 C3 H3A 125.7 . . ?
C3 C4 N1 107.9(4) . . ?
C3 C4 C5 137.8(5) . . ?
N1 C4 C5 114.4(4) . . ?
C10 C5 C6 119.5(4) . . ?
C10 C5 C4 112.4(4) . . ?
C6 C5 C4 128.2(4) . . ?
C7 C6 C5 119.9(5) . . ?
C7 C6 H6A 120.1 . . ?
C5 C6 H6A 120.1 . . ?
C6 C7 C8 121.4(5) . . ?
C6 C7 H7A 119.3 . . ?
C8 C7 H7A 119.3 . . ?
C9 C8 C7 118.8(4) . . ?
C9 C8 H8A 120.6 . . ?
C7 C8 H8A 120.6 . . ?
C8 C9 C10 120.4(4) . . ?
C8 C9 C11 127.3(4) . . ?
C10 C9 C11 112.2(4) . . ?
C5 C10 C9 120.0(4) . . ?
C5 C10 Pd1 120.1(3) . . ?
C9 C10 Pd1 119.9(3) . . ?
C12 C11 N2 107.9(4) . . ?
C12 C11 C9 137.3(5) . . ?
N2 C11 C9 114.7(4) . . ?
C11 C12 O2 107.3(4) . . ?
C11 C12 H12A 126.4 . . ?
O2 C12 H12A 126.4 . . ?
N2 C13 O2 112.3(4) . . ?
N2 C13 C14 130.4(5) . . ?
O2 C13 C14 117.3(4) . . ?
C13 C14 H14A 109.5 . . ?
C13 C14 H14B 109.5 . . ?
H14A C14 H14B 109.5 . . ?
C13 C14 H14C 109.5 . . ?
H14A C14 H14C 109.5 . . ?
H14B C14 H14C 109.5 . . ?

loop_
_geom_bond_atom_site_label_1
_geom_bond_atom_site_label_2
_geom_bond_distance
_geom_bond_site_symmetry_2
_geom_bond_publ_flag
Pd1 C10 1.937(4) . ?
Pd1 N1 2.069(3) . ?
Pd1 N2 2.080(2) . ?
Pd1 Br1 2.5425(8) . ?
O1 C2 1.343(5) . ?
O1 C3 1.370(6) . ?
O2 C13 1.329(6) . ?
O2 C12 1.373(7) . ?
N1 C2 1.320(5) . ?
N1 C4 1.423(5) . ?
N2 C13 1.300(6) . ?
N2 C11 1.408(6) . ?
C1 C2 1.480(7) . ?
C1 H1A 0.9600 . ?
C1 H1B 0.9600 . ?
C1 H1C 0.9600 . ?
C3 C4 1.332(6) . ?
C3 H3A 0.9300 . ?
C4 C5 1.459(6) . ?
C5 C10 1.392(5) . ?
C5 C6 1.396(8) . ?
C6 C7 1.373(7) . ?
C6 H6A 0.9300 . ?
C7 C8 1.397(7) . ?
C7 H7A 0.9300 . ?
C8 C9 1.381(7) . ?
C8 H8A 0.9300 . ?
C9 C10 1.400(5) . ?
C9 C11 1.462(6) . ?
C11 C12 1.341(6) . ?
C12 H12A 0.9300 . ?
C13 C14 1.477(8) . ?
C14 H14A 0.9600 . ?
C14 H14B 0.9600 . ?
C14 H14C 0.9600 . ?

loop_
_geom_torsion_atom_site_label_1
_geom_torsion_atom_site_label_2
_geom_torsion_atom_site_label_3
_geom_torsion_atom_site_label_4
_geom_torsion
_geom_torsion_site_symmetry_1
_geom_torsion_site_symmetry_2
_geom_torsion_site_symmetry_3
_geom_torsion_site_symmetry_4
_geom_torsion_publ_flag
C10 Pd1 N1 C2 180.000(3) . . . . ?
N2 Pd1 N1 C2 180.000(3) . . . . ?
Br1 Pd1 N1 C2 0.000(3) . . . . ?
C10 Pd1 N1 C4 0.000(1) . . . . ?
N2 Pd1 N1 C4 0.000(2) . . . . ?
Br1 Pd1 N1 C4 180.000(1) . . . . ?
C10 Pd1 N2 C13 180.000(3) . . . . ?
N1 Pd1 N2 C13 180.000(2) . . . . ?
Br1 Pd1 N2 C13 0.000(3) . . . . ?
C10 Pd1 N2 C11 0.000(1) . . . . ?
N1 Pd1 N2 C11 0.000(2) . . . . ?
Br1 Pd1 N2 C11 180.000(1) . . . . ?
C4 N1 C2 O1 0.000(2) . . . . ?
Pd1 N1 C2 O1 180.000(2) . . . . ?
C4 N1 C2 C1 180.000(3) . . . . ?
Pd1 N1 C2 C1 0.000(4) . . . . ?
C3 O1 C2 N1 0.000(2) . . . . ?
C3 O1 C2 C1 180.000(2) . . . . ?
C2 O1 C3 C4 0.000(2) . . . . ?
O1 C3 C4 N1 0.000(2) . . . . ?
O1 C3 C4 C5 180.000(3) . . . . ?
C2 N1 C4 C3 0.000(2) . . . . ?
Pd1 N1 C4 C3 180.000(2) . . . . ?
C2 N1 C4 C5 180.000(2) . . . . ?
Pd1 N1 C4 C5 0.000(2) . . . . ?
C3 C4 C5 C10 180.000(2) . . . . ?
N1 C4 C5 C10 0.000(2) . . . . ?
C3 C4 C5 C6 0.000(4) . . . . ?
N1 C4 C5 C6 180.000(2) . . . . ?
C10 C5 C6 C7 0.000(3) . . . . ?
C4 C5 C6 C7 180.000(2) . . . . ?
C5 C6 C7 C8 0.000(2) . . . . ?
C6 C7 C8 C9 0.000(2) . . . . ?
C7 C8 C9 C10 0.000(2) . . . . ?
C7 C8 C9 C11 180.000(2) . . . . ?
C6 C5 C10 C9 0.000(2) . . . . ?
C4 C5 C10 C9 180.000(2) . . . . ?
C6 C5 C10 Pd1 180.000(1) . . . . ?
C4 C5 C10 Pd1 0.000(2) . . . . ?
C8 C9 C10 C5 0.000(2) . . . . ?
C11 C9 C10 C5 180.000(2) . . . . ?
C8 C9 C10 Pd1 180.000(1) . . . . ?
C11 C9 C10 Pd1 0.000(1) . . . . ?
N1 Pd1 C10 C5 0.000(1) . . . . ?
N2 Pd1 C10 C5 180.000(1) . . . . ?
Br1 Pd1 C10 C5 180.00(6) . . . . ?
N1 Pd1 C10 C9 180.000(1) . . . . ?
N2 Pd1 C10 C9 0.000(1) . . . . ?
Br1 Pd1 C10 C9 0.00(6) . . . . ?
C13 N2 C11 C12 0.000(2) . . . . ?
Pd1 N2 C11 C12 180.000(2) . . . . ?
C13 N2 C11 C9 180.000(2) . . . . ?
Pd1 N2 C11 C9 0.000(2) . . . . ?
C8 C9 C11 C12 0.000(3) . . . . ?
C10 C9 C11 C12 180.000(2) . . . . ?
C8 C9 C11 N2 180.000(1) . . . . ?
C10 C9 C11 N2 0.000(2) . . . . ?
N2 C11 C12 O2 0.000(2) . . . . ?
C9 C11 C12 O2 180.000(2) . . . . ?
C13 O2 C12 C11 0.000(2) . . . . ?
C11 N2 C13 O2 0.000(2) . . . . ?
Pd1 N2 C13 O2 180.000(2) . . . . ?
C11 N2 C13 C14 180.000(2) . . . . ?
Pd1 N2 C13 C14 0.000(4) . . . . ?
C12 O2 C13 N2 0.000(2) . . . . ?
C12 O2 C13 C14 180.000(2) . . . . ?
